data_7229560
loop_
_publ_author_name
'Park, Da-Ae'
'Ryu, Ji Yeon'
'Lee, Junseong'
'Hong, Sukwon'

_publ_section_title
;
 Bifunctional N-heterocyclic carbene ligands for Cu-catalyzed direct C--H
 carboxylation with CO2
;
_journal_issue 83
_journal_name_full 'RSC Advances'
_journal_page_first 52496
_journal_paper_doi 10.1039/C7RA11414A
_journal_volume 7
_journal_year 2017
_chemical_formula_sum 'C25 H26 Cl Cu N2'
_chemical_formula_weight 453.47
_space_group_crystal_system triclinic
_space_group_IT_number 2
_space_group_name_Hall '-P 1'
_space_group_name_H-M_alt 'P -1'
_symmetry_space_group_name_Hall '-P 1'
_symmetry_space_group_name_H-M 'P -1'
_atom_sites_solution_hydrogens geom
_audit_creation_method SHELXL-2014/7
_audit_update_record
;
2017-09-27 deposited with the CCDC.
2017-11-07 downloaded from the CCDC.
;
_cell_angle_alpha 89.092(6)
_cell_angle_beta 82.857(4)
_cell_angle_gamma 74.117(4)
_cell_formula_units_Z 6
_cell_length_a 9.9670(8)
_cell_length_b 18.1432(16)
_cell_length_c 20.1268(16)
_cell_measurement_temperature 293(2)
_cell_volume 3472.8(5)
_computing_cell_refinement 'Bruker SAINT'
_computing_data_collection 'Bruker APEX2'
_computing_data_reduction 'Bruker SAINT'
_computing_structure_refinement 'SHELXL-2014/7 (Sheldrick, 2014)'
_computing_structure_solution 'SHELXS-97 (Sheldrick, 2008)'
_diffrn_ambient_temperature 293(2)
_diffrn_measured_fraction_theta_full 0.963
_diffrn_measured_fraction_theta_max 0.952
_diffrn_measurement_device_type 'Bruker APEX-II CCD'
_diffrn_measurement_method '\f and \w scans'
_diffrn_radiation_monochromator graphite
_diffrn_radiation_source 'sealed tube'
_diffrn_radiation_type MoK\a
_diffrn_radiation_wavelength 0.71073
_diffrn_reflns_av_R_equivalents 0.0592
_diffrn_reflns_av_unetI/netI 0.0868
_diffrn_reflns_Laue_measured_fraction_full 0.963
_diffrn_reflns_Laue_measured_fraction_max 0.952
_diffrn_reflns_limit_h_max 12
_diffrn_reflns_limit_h_min -12
_diffrn_reflns_limit_k_max 21
_diffrn_reflns_limit_k_min -21
_diffrn_reflns_limit_l_max 24
_diffrn_reflns_limit_l_min -24
_diffrn_reflns_number 39386
_diffrn_reflns_point_group_measured_fraction_full 0.963
_diffrn_reflns_point_group_measured_fraction_max 0.952
_diffrn_reflns_theta_full 25.242
_diffrn_reflns_theta_max 25.636
_diffrn_reflns_theta_min 1.167
_exptl_absorpt_coefficient_mu 1.071
_exptl_crystal_density_diffrn 1.301
_exptl_crystal_description needle
_exptl_crystal_F_000 1416
_refine_diff_density_max 0.260
_refine_diff_density_min -0.297
_refine_diff_density_rms 0.039
_refine_ls_extinction_method none
_refine_ls_goodness_of_fit_ref 1.068
_refine_ls_hydrogen_treatment constr
_refine_ls_matrix_type full
_refine_ls_number_parameters 1604
_refine_ls_number_reflns 12486
_refine_ls_number_restraints 6
_refine_ls_restrained_S_all 1.071
_refine_ls_R_factor_all 0.1252
_refine_ls_R_factor_gt 0.0636
_refine_ls_shift/su_max 0.020
_refine_ls_shift/su_mean 0.000
_refine_ls_structure_factor_coef Fsqd
_refine_ls_weighting_details 'w=1/[\s^2^(Fo^2^)+(0.0158P)^2^+1.6099P] where P=(Fo^2^+2Fc^2^)/3'
_refine_ls_weighting_scheme calc
_refine_ls_wR_factor_gt 0.0872
_refine_ls_wR_factor_ref 0.1021
_reflns_Friedel_coverage 0.000
_reflns_number_gt 7180
_reflns_number_total 12486
_reflns_threshold_expression 'I > 2\s(I)'
_cod_data_source_file c7ra11414a2.cif
_cod_data_source_block hsw2-1
_cod_database_code 7229560
_shelx_shelxl_version_number 2014/7
_shelx_space_group_comment
;
The symmetry employed for this shelxl refinement is uniquely defined
by the following loop, which should always be used as a source of
symmetry information in preference to the above space-group names.
They are only intended as comments.
;

loop_
_space_group_symop_operation_xyz
'x, y, z'
'-x, -y, -z'

loop_
_atom_site_label
_atom_site_type_symbol
_atom_site_fract_x
_atom_site_fract_y
_atom_site_fract_z
_atom_site_U_iso_or_equiv
_atom_site_adp_type
_atom_site_occupancy
_atom_site_site_symmetry_order
_atom_site_calc_flag
_atom_site_refinement_flags_posn
_atom_site_refinement_flags_adp
_atom_site_refinement_flags_occupancy
_atom_site_disorder_assembly
_atom_site_disorder_group
C316 C -0.1924(18) 0.7186(8) 1.4080(7) 0.097(6) Uani 0.5 1 d . . P A -3
H31A H -0.1369 0.7511 1.4195 0.146 Uiso 0.5 1 calc R U P A -3
H31B H -0.1388 0.6821 1.3740 0.146 Uiso 0.5 1 calc R U P A -3
H31C H -0.2182 0.6920 1.4470 0.146 Uiso 0.5 1 calc R U P A -3
Cu1 Cu 0.1825(3) 0.10391(18) 1.11982(17) 0.0814(10) Uani 0.5 1 d . . P B -1
Cl1 Cl 0.2463(2) 0.00007(10) 1.17338(9) 0.0677(5) Uani 0.5 1 d . . P B -1
N1 N 0.1242(5) 0.2645(3) 1.0791(3) 0.0506(14) Uani 0.5 1 d . . P B -1
C1 C 0.1452(6) 0.1878(4) 1.0656(3) 0.0501(17) Uani 0.5 1 d . . P B -1
N2 N 0.1356(6) 0.1866(3) 0.9988(3) 0.0567(15) Uani 0.5 1 d . . P B -1
C2 C 0.1075(8) 0.2586(5) 0.9713(4) 0.069(2) Uani 0.5 1 d . . P B -1
H2 H 0.0953 0.2701 0.9269 0.083 Uiso 0.5 1 calc R U P B -1
C17 C 0.1558(8) 0.1167(4) 0.9607(3) 0.0569(19) Uani 0.5 1 d . . P B -1
C22 C 0.0400(8) 0.0952(5) 0.9464(4) 0.068(2) Uani 0.5 1 d . . P B -1
C21 C 0.0626(9) 0.0294(5) 0.9083(4) 0.081(3) Uani 0.5 1 d . . P B -1
H21 H -0.0145 0.0145 0.8977 0.097 Uiso 0.5 1 calc R U P B -1
C7 C 0.1267(7) 0.2973(4) 1.1410(4) 0.0534(18) Uani 0.5 1 d . . P B -1
C9 C 0.0535(8) 0.2353(5) 1.2469(4) 0.060(2) Uani 0.5 1 d . . P B -1
C11 C 0.0914(8) 0.1871(4) 1.2996(4) 0.062(2) Uani 0.5 1 d . . P B -1
H11 H 0.0214 0.1813 1.3326 0.074 Uiso 0.5 1 calc R U P B -1
C12 C 0.2283(8) 0.1477(4) 1.3049(3) 0.0535(18) Uani 0.5 1 d . . P B -1
C13 C 0.3299(7) 0.1589(4) 1.2565(4) 0.0554(18) Uani 0.5 1 d . . P B -1
H13 H 0.4233 0.1338 1.2603 0.066 Uiso 0.5 1 calc R U P B -1
C14 C 0.2998(7) 0.2060(4) 1.2022(3) 0.0497(17) Uani 0.5 1 d . . P B -1
C8 C 0.1590(8) 0.2451(4) 1.1971(4) 0.0517(18) Uani 0.5 1 d . . P B -1
C18 C 0.2932(8) 0.0738(4) 0.9388(3) 0.060(2) Uani 0.5 1 d . . P B -1
C19 C 0.3067(10) 0.0095(6) 0.9008(5) 0.068(3) Uani 0.5 1 d . . P B -1
H19 H 0.3967 -0.0194 0.8843 0.081 Uiso 0.5 1 calc R U P B -1
C3 C 0.1010(10) 0.3082(5) 1.0197(5) 0.063(3) Uani 0.5 1 d . . P B -1
C23 C 0.4178(10) 0.0988(7) 0.9551(6) 0.082(3) Uani 0.5 1 d . . P B -1
H23A H 0.4324 0.0869 1.0007 0.123 Uiso 0.5 1 calc R U P B -1
H23B H 0.4002 0.1531 0.9490 0.123 Uiso 0.5 1 calc R U P B -1
H23C H 0.5000 0.0724 0.9258 0.123 Uiso 0.5 1 calc R U P B -1
C15 C 0.4147(7) 0.2141(4) 1.1497(4) 0.072(2) Uani 0.5 1 d . . P B -1
H15A H 0.5026 0.2006 1.1680 0.109 Uiso 0.5 1 calc R U P B -1
H15B H 0.3949 0.2661 1.1350 0.109 Uiso 0.5 1 calc R U P B -1
H15C H 0.4206 0.1806 1.1123 0.109 Uiso 0.5 1 calc R U P B -1
C10 C -0.1005(8) 0.2766(5) 1.2420(4) 0.090(3) Uani 0.5 1 d . . P B -1
H10A H -0.1149 0.3309 1.2465 0.135 Uiso 0.5 1 calc R U P B -1
H10B H -0.1592 0.2597 1.2770 0.135 Uiso 0.5 1 calc R U P B -1
H10C H -0.1242 0.2651 1.1992 0.135 Uiso 0.5 1 calc R U P B -1
C6 C 0.1075(8) 0.3735(4) 1.1428(4) 0.073(2) Uani 0.5 1 d . . P B -1
H6 H 0.1093 0.3968 1.1834 0.088 Uiso 0.5 1 calc R U P B -1
C5 C 0.0844(16) 0.4204(10) 1.0856(9) 0.076(5) Uani 0.5 1 d . . P B -1
H5 H 0.0724 0.4729 1.0890 0.091 Uiso 0.5 1 calc R U P B -1
C4 C 0.0801(16) 0.3878(8) 1.0268(8) 0.073(4) Uani 0.5 1 d . . P B -1
H4 H 0.0630 0.4187 0.9897 0.088 Uiso 0.5 1 calc R U P B -1
C16 C 0.2658(8) 0.0928(4) 1.3611(4) 0.078(2) Uani 0.5 1 d . . P B -1
H16A H 0.2653 0.0424 1.3476 0.117 Uiso 0.5 1 calc R U P B -1
H16B H 0.1982 0.1094 1.4000 0.117 Uiso 0.5 1 calc R U P B -1
H16C H 0.3577 0.0918 1.3716 0.117 Uiso 0.5 1 calc R U P B -1
C20 C 0.1944(11) -0.0145(6) 0.8860(4) 0.075(3) Uani 0.5 1 d . . P B -1
C24 C 0.2139(12) -0.0866(6) 0.8453(5) 0.112(4) Uani 0.5 1 d . . P B -1
H24A H 0.2229 -0.1295 0.8745 0.168 Uiso 0.5 1 calc R U P B -1
H24B H 0.2973 -0.0946 0.8137 0.168 Uiso 0.5 1 calc R U P B -1
H24C H 0.1340 -0.0815 0.8217 0.168 Uiso 0.5 1 calc R U P B -1
C25 C -0.1085(11) 0.1421(8) 0.9706(7) 0.100(4) Uani 0.5 1 d . . P B -1
H25A H -0.1165 0.1528 1.0178 0.150 Uiso 0.5 1 calc R U P B -1
H25B H -0.1735 0.1138 0.9626 0.150 Uiso 0.5 1 calc R U P B -1
H25C H -0.1294 0.1894 0.9470 0.150 Uiso 0.5 1 calc R U P B -1
Cu2 Cu 0.66931(8) 0.42392(5) 0.82330(4) 0.0483(2) Uani 0.5 1 d . . P C -2
Cl2 Cl 0.8396(2) 0.39138(11) 0.88019(10) 0.0643(5) Uani 0.5 1 d . . P C -2
C201 C 0.5344(7) 0.4506(4) 0.7641(3) 0.0456(16) Uani 0.5 1 d . . P C -2
N4 N 0.4055(6) 0.4370(3) 0.7649(3) 0.0450(13) Uani 0.5 1 d . . P C -2
C203 C 0.3443(7) 0.4617(4) 0.7052(4) 0.0545(18) Uani 0.5 1 d . . P C -2
C202 C 0.4377(8) 0.4907(4) 0.6681(4) 0.060(2) Uani 0.5 1 d . . P C -2
H202 H 0.4283 0.5115 0.6259 0.072 Uiso 0.5 1 calc R U P C -2
N3 N 0.5507(6) 0.4844(3) 0.7032(3) 0.0512(15) Uani 0.5 1 d . . P C -2
C217 C 0.6655(7) 0.5156(4) 0.6818(3) 0.0454(17) Uani 0.5 1 d . . P C -2
C222 C 0.7860(7) 0.4709(4) 0.6440(3) 0.0488(17) Uani 0.5 1 d . . P C -2
C221 C 0.8905(7) 0.5050(5) 0.6202(3) 0.0494(18) Uani 0.5 1 d . . P C -2
H221 H 0.9692 0.4753 0.5937 0.059 Uiso 0.5 1 calc R U P C -2
C220 C 0.8852(19) 0.5822(7) 0.6339(9) 0.059(4) Uani 0.5 1 d . . P C -2
C219 C 0.7585(9) 0.6238(5) 0.6715(4) 0.059(2) Uani 0.5 1 d . . P C -2
H219 H 0.7476 0.6755 0.6800 0.071 Uiso 0.5 1 calc R U P C -2
C218 C 0.6487(12) 0.5935(7) 0.6969(5) 0.051(2) Uani 0.5 1 d . . P C -2
C209 C 0.4896(7) 0.3034(4) 0.8797(3) 0.0523(18) Uani 0.5 1 d . . P C -2
C210 C 0.5581(7) 0.2806(4) 0.9357(4) 0.0563(19) Uani 0.5 1 d . . P C -2
H210 H 0.6155 0.2308 0.9372 0.068 Uiso 0.5 1 calc R U P C -2
C211 C 0.5430(7) 0.3297(4) 0.9890(4) 0.0535(18) Uani 0.5 1 d . . P C -2
C212 C 0.4579(7) 0.4031(5) 0.9861(4) 0.058(2) Uani 0.5 1 d . . P C -2
H212 H 0.4464 0.4365 1.0222 0.070 Uiso 0.5 1 calc R U P C -2
C216 C 0.2991(8) 0.5106(4) 0.9277(4) 0.079(2) Uani 0.5 1 d . . P C -2
H21A H 0.3483 0.5389 0.8978 0.119 Uiso 0.5 1 calc R U P C -2
H21B H 0.2806 0.5336 0.9717 0.119 Uiso 0.5 1 calc R U P C -2
H21C H 0.2119 0.5111 0.9119 0.119 Uiso 0.5 1 calc R U P C -2
C207 C 0.3352(7) 0.4047(4) 0.8159(4) 0.0500(17) Uani 0.5 1 d . . P C -2
C225 C 0.7996(8) 0.3868(4) 0.6295(4) 0.080(2) Uani 0.5 1 d . . P C -2
H22A H 0.8808 0.3664 0.5974 0.120 Uiso 0.5 1 calc R U P C -2
H22B H 0.7170 0.3824 0.6117 0.120 Uiso 0.5 1 calc R U P C -2
H22C H 0.8097 0.3586 0.6702 0.120 Uiso 0.5 1 calc R U P C -2
C224 C 0.9925(7) 0.6171(4) 0.6030(4) 0.076(2) Uani 0.5 1 d . . P C -2
H22D H 0.9546 0.6525 0.5697 0.114 Uiso 0.5 1 calc R U P C -2
H22E H 1.0718 0.5779 0.5824 0.114 Uiso 0.5 1 calc R U P C -2
H22F H 1.0220 0.6440 0.6367 0.114 Uiso 0.5 1 calc R U P C -2
C223 C 0.5186(10) 0.6419(5) 0.7354(6) 0.097(3) Uani 0.5 1 d . . P C -2
H22G H 0.4400 0.6446 0.7113 0.146 Uiso 0.5 1 calc R U P C -2
H22H H 0.5282 0.6925 0.7413 0.146 Uiso 0.5 1 calc R U P C -2
H22I H 0.5033 0.6198 0.7783 0.146 Uiso 0.5 1 calc R U P C -2
C213 C 0.3878(7) 0.4292(4) 0.9304(3) 0.0495(17) Uani 0.5 1 d . . P C -2
C208 C 0.4106(14) 0.3767(9) 0.8769(10) 0.063(4) Uani 0.5 1 d . . P C -2
C206 C 0.2059(8) 0.4002(4) 0.8095(4) 0.064(2) Uani 0.5 1 d . . P C -2
H206 H 0.1570 0.3800 0.8442 0.076 Uiso 0.5 1 calc R U P C -2
C215 C 0.6264(8) 0.3047(5) 1.0473(3) 0.075(2) Uani 0.5 1 d . . P C -2
H21D H 0.7193 0.3106 1.0362 0.113 Uiso 0.5 1 calc R U P C -2
H21E H 0.6324 0.2519 1.0564 0.113 Uiso 0.5 1 calc R U P C -2
H21F H 0.5805 0.3357 1.0862 0.113 Uiso 0.5 1 calc R U P C -2
C214 C 0.511(3) 0.2481(16) 0.8223(9) 0.073(7) Uani 0.5 1 d . . P C -2
H21G H 0.5771 0.2591 0.7873 0.109 Uiso 0.5 1 calc R U P C -2
H21H H 0.4230 0.2530 0.8056 0.109 Uiso 0.5 1 calc R U P C -2
H21I H 0.5468 0.1968 0.8373 0.109 Uiso 0.5 1 calc R U P C -2
C204 C 0.2105(8) 0.4536(5) 0.6996(4) 0.066(2) Uani 0.5 1 d . . P C -2
H204 H 0.1700 0.4677 0.6604 0.080 Uiso 0.5 1 calc R U P C -2
C205 C 0.1408(8) 0.4253(4) 0.7507(4) 0.072(2) Uani 0.5 1 d . . P C -2
H205 H 0.0501 0.4222 0.7479 0.087 Uiso 0.5 1 calc R U P C -2
Cu3 Cu -0.35805(9) 0.95439(5) 1.43266(4) 0.0549(2) Uani 0.5 1 d . . P A -3
Cl3 Cl -0.5330(2) 0.96903(14) 1.50579(10) 0.0875(7) Uani 0.5 1 d . . P A -3
C325 C -0.3334(8) 1.1368(4) 1.3387(4) 0.075(2) Uani 0.5 1 d . . P A -3
H32A H -0.2763 1.1178 1.2973 0.113 Uiso 0.5 1 calc R U P A -3
H32B H -0.3863 1.1889 1.3335 0.113 Uiso 0.5 1 calc R U P A -3
H32C H -0.3969 1.1060 1.3507 0.113 Uiso 0.5 1 calc R U P A -3
C322 C -0.2410(7) 1.1332(4) 1.3927(3) 0.0514(17) Uani 0.5 1 d . . P A -3
C321 C -0.2529(7) 1.1975(4) 1.4325(4) 0.062(2) Uani 0.5 1 d . . P A -3
H321 H -0.3193 1.2430 1.4250 0.075 Uiso 0.5 1 calc R U P A -3
C303 C -0.0159(10) 0.9122(5) 1.2860(5) 0.058(2) Uani 0.5 1 d . . P A -3
C304 C 0.0671(19) 0.8605(12) 1.2342(6) 0.067(4) Uani 0.5 1 d . . P A -3
H304 H 0.1454 0.8707 1.2097 0.080 Uiso 0.5 1 calc R U P A -3
N6 N -0.1356(6) 0.8954(3) 1.3211(3) 0.0441(13) Uani 0.5 1 d . . P A -3
C318 C -0.0565(7) 1.0624(4) 1.4561(3) 0.0526(18) Uani 0.5 1 d . . P A -3
C317 C -0.1417(7) 1.0661(4) 1.4054(3) 0.0473(17) Uani 0.5 1 d . . P A -3
C323 C 0.0500(8) 0.9886(5) 1.4701(3) 0.076(2) Uani 0.5 1 d . . P A -3
H32D H 0.1331 0.9819 1.4385 0.114 Uiso 0.5 1 calc R U P A -3
H32E H 0.0108 0.9464 1.4659 0.114 Uiso 0.5 1 calc R U P A -3
H32F H 0.0736 0.9907 1.5147 0.114 Uiso 0.5 1 calc R U P A -3
C314 C -0.4296(8) 0.9292(4) 1.2580(4) 0.079(2) Uani 0.5 1 d . . P A -3
H31D H -0.4202 0.9745 1.2787 0.118 Uiso 0.5 1 calc R U P A -3
H31E H -0.5141 0.9415 1.2370 0.118 Uiso 0.5 1 calc R U P A -3
H31F H -0.3500 0.9093 1.2249 0.118 Uiso 0.5 1 calc R U P A -3
C309 C -0.4366(9) 0.8695(4) 1.3106(3) 0.0548(19) Uani 0.5 1 d . . P A -3
C308 C -0.3157(8) 0.8239(4) 1.3349(3) 0.0493(17) Uani 0.5 1 d . . P A -3
C307 C -0.1783(8) 0.8315(4) 1.3042(3) 0.0532(18) Uani 0.5 1 d . . P A -3
C301 C -0.2015(7) 0.9494(4) 1.3701(3) 0.0474(17) Uani 0.5 1 d . . P A -3
N5 N -0.1189(6) 0.9985(3) 1.3641(3) 0.0484(14) Uani 0.5 1 d . . P A -3
C306 C -0.0948(8) 0.7843(4) 1.2549(4) 0.066(2) Uani 0.5 1 d . . P A -3
H306 H -0.1209 0.7416 1.2425 0.079 Uiso 0.5 1 calc R U P A -3
C305 C 0.0298(9) 0.7969(4) 1.2216(4) 0.073(2) Uani 0.5 1 d . . P A -3
H305 H 0.0868 0.7608 1.1905 0.088 Uiso 0.5 1 calc R U P A -3
C310 C -0.5647(9) 0.8578(4) 1.3350(4) 0.065(2) Uani 0.5 1 d . . P A -3
H310 H -0.6451 0.8885 1.3193 0.078 Uiso 0.5 1 calc R U P A -3
C302 C -0.013(2) 0.9791(15) 1.3129(13) 0.049(5) Uani 0.5 1 d . . P A -3
H302 H 0.0504 1.0071 1.2988 0.059 Uiso 0.5 1 calc R U P A -3
C315 C -0.7214(10) 0.7932(5) 1.4077(6) 0.128(4) Uani 0.5 1 d . . P A -3
H31G H -0.7797 0.7999 1.3723 0.192 Uiso 0.5 1 calc R U P A -3
H31H H -0.7654 0.8302 1.4429 0.192 Uiso 0.5 1 calc R U P A -3
H31I H -0.7089 0.7425 1.4251 0.192 Uiso 0.5 1 calc R U P A -3
C311 C -0.5794(10) 0.8042(5) 1.3807(5) 0.078(3) Uani 0.5 1 d . . P A -3
C312 C -0.4596(11) 0.7584(5) 1.4039(4) 0.080(3) Uani 0.5 1 d . . P A -3
H312 H -0.4677 0.7208 1.4348 0.096 Uiso 0.5 1 calc R U P A -3
C313 C -0.3261(9) 0.7678(4) 1.3815(4) 0.063(2) Uani 0.5 1 d . . P A -3
C324 C -0.1890(9) 1.2663(5) 1.5248(4) 0.102(3) Uani 0.5 1 d . . P A -3
H32G H -0.2442 1.3103 1.5040 0.152 Uiso 0.5 1 calc R U P A -3
H32H H -0.0985 1.2733 1.5293 0.152 Uiso 0.5 1 calc R U P A -3
H32I H -0.2361 1.2602 1.5683 0.152 Uiso 0.5 1 calc R U P A -3
C320 C -0.1706(9) 1.1959(5) 1.4821(4) 0.065(2) Uani 0.5 1 d . . P A -3
C319 C -0.0742(8) 1.1283(5) 1.4936(3) 0.063(2) Uani 0.5 1 d . . P A -3
H319 H -0.0189 1.1267 1.5279 0.076 Uiso 0.5 1 calc R U P A -3
Cu4 Cu 0.35128(18) 0.39769(11) 0.87989(12) 0.0518(4) Uani 0.5 1 d . . P D -4
Cl4 Cl 0.3327(2) 0.50024(10) 0.82663(9) 0.0686(5) Uani 0.5 1 d . . P D -4
C401 C 0.3651(7) 0.3122(4) 0.9352(3) 0.0479(17) Uani 0.5 1 d . . P D -4
C402 C 0.3530(8) 0.2416(4) 1.0286(4) 0.068(2) Uani 0.5 1 d . . P D -4
H402 H 0.3314 0.2298 1.0730 0.082 Uiso 0.5 1 calc R U P D -4
C403 C 0.4204(8) 0.1917(5) 0.9792(4) 0.064(2) Uani 0.5 1 d . . P D -4
C404 C 0.4848(14) 0.1107(7) 0.9736(7) 0.083(4) Uani 0.5 1 d . . P D -4
H404 H 0.4825 0.0799 1.0109 0.100 Uiso 0.5 1 calc R U P D -4
C405 C 0.5475(10) 0.0804(5) 0.9147(6) 0.088(3) Uani 0.5 1 d . . P D -4
H405 H 0.5887 0.0278 0.9110 0.106 Uiso 0.5 1 calc R U P D -4
C406 C 0.5535(8) 0.1261(5) 0.8569(5) 0.076(2) Uani 0.5 1 d . . P D -4
H406 H 0.5997 0.1025 0.8166 0.091 Uiso 0.5 1 calc R U P D -4
C407 C 0.4941(8) 0.2027(5) 0.8588(4) 0.055(2) Uani 0.5 1 d . . P D -4
C408 C 0.503(2) 0.2556(15) 0.7999(9) 0.048(4) Uani 0.5 1 d . . P D -4
C409 C 0.4126(8) 0.2646(4) 0.7533(4) 0.059(2) Uani 0.5 1 d . . P D -4
C410 C 0.4280(8) 0.3126(4) 0.7009(4) 0.062(2) Uani 0.5 1 d . . P D -4
H410 H 0.3679 0.3186 0.6681 0.075 Uiso 0.5 1 calc R U P D -4
C411 C 0.5278(8) 0.3515(4) 0.6951(3) 0.0562(19) Uani 0.5 1 d . . P D -4
C415 C 0.5384(8) 0.4071(5) 0.6385(4) 0.080(2) Uani 0.5 1 d . . P D -4
H41A H 0.4997 0.3930 0.6008 0.121 Uiso 0.5 1 calc R U P D -4
H41B H 0.6353 0.4052 0.6255 0.121 Uiso 0.5 1 calc R U P D -4
H41C H 0.4870 0.4582 0.6534 0.121 Uiso 0.5 1 calc R U P D -4
C414 C 0.2964(8) 0.2241(5) 0.7586(4) 0.095(3) Uani 0.5 1 d . . P D -4
H41D H 0.2086 0.2607 0.7531 0.143 Uiso 0.5 1 calc R U P D -4
H41E H 0.2893 0.2013 0.8018 0.143 Uiso 0.5 1 calc R U P D -4
H41F H 0.3180 0.1850 0.7243 0.143 Uiso 0.5 1 calc R U P D -4
C413 C 0.6070(8) 0.2941(4) 0.7967(3) 0.0533(19) Uani 0.5 1 d . . P D -4
C412 C 0.6175(7) 0.3413(4) 0.7438(4) 0.0550(18) Uani 0.5 1 d . . P D -4
H412 H 0.6866 0.3673 0.7405 0.066 Uiso 0.5 1 calc R U P D -4
C417 C 0.2522(9) 0.3831(4) 1.0395(3) 0.0550(19) Uani 0.5 1 d . . P D -4
C422 C 0.3363(8) 0.4256(4) 1.0613(3) 0.0580(19) Uani 0.5 1 d . . P D -4
C421 C 0.2661(10) 0.4918(5) 1.0985(4) 0.071(2) Uani 0.5 1 d . . P D -4
H421 H 0.3189 0.5218 1.1135 0.085 Uiso 0.5 1 calc R U P D -4
C420 C 0.1219(10) 0.5153(5) 1.1142(3) 0.070(2) Uani 0.5 1 d . . P D -4
C425 C 0.4923(9) 0.4025(5) 1.0457(5) 0.092(3) Uani 0.5 1 d . . P D -4
H42A H 0.5297 0.3523 1.0627 0.138 Uiso 0.5 1 calc R U P D -4
H42B H 0.5302 0.4384 1.0663 0.138 Uiso 0.5 1 calc R U P D -4
H42C H 0.5177 0.4018 0.9981 0.138 Uiso 0.5 1 calc R U P D -4
N8 N 0.3214(6) 0.3133(3) 1.0017(3) 0.0583(15) Uani 0.5 1 d . . P D -4
N7 N 0.4279(6) 0.2360(3) 0.9207(3) 0.0547(15) Uani 0.5 1 d . . P D -4
C416 C 0.7034(8) 0.2871(5) 0.8504(4) 0.076(2) Uani 0.5 1 d . . P D -4
H41G H 0.7793 0.3086 0.8348 0.113 Uiso 0.5 1 calc R U P D -4
H41H H 0.7406 0.2340 0.8603 0.113 Uiso 0.5 1 calc R U P D -4
H41I H 0.6514 0.3142 0.8902 0.113 Uiso 0.5 1 calc R U P D -4
C418 C 0.1084(19) 0.4046(10) 1.0529(6) 0.060(5) Uani 0.5 1 d . . P D -4
C423 C 0.0230(14) 0.3554(9) 1.0291(7) 0.103(5) Uani 0.5 1 d . . P D -4
H42D H 0.0414 0.3497 0.9812 0.154 Uiso 0.5 1 calc R U P D -4
H42E H -0.0752 0.3794 1.0419 0.154 Uiso 0.5 1 calc R U P D -4
H42F H 0.0486 0.3059 1.0490 0.154 Uiso 0.5 1 calc R U P D -4
C419 C 0.0460(12) 0.4708(7) 1.0914(5) 0.084(3) Uani 0.5 1 d . . P D -4
H419 H -0.0512 0.4854 1.1020 0.101 Uiso 0.5 1 calc R U P D -4
C424 C 0.0500(10) 0.5860(5) 1.1570(5) 0.115(4) Uani 0.5 1 d . . P D -4
H42G H 0.0166 0.6284 1.1287 0.173 Uiso 0.5 1 calc R U P D -4
H42H H 0.1155 0.5974 1.1836 0.173 Uiso 0.5 1 calc R U P D -4
H42I H -0.0280 0.5770 1.1859 0.173 Uiso 0.5 1 calc R U P D -4
Cu5 Cu 0.18732(9) 0.45437(5) 1.43266(4) 0.0551(2) Uani 0.5 1 d . . P E -5
Cl5 Cl 0.3104(3) 0.4689(2) 1.50622(14) 0.0870(9) Uani 0.5 1 d . . P E -5
C513 C 0.3678(9) 0.2674(4) 1.3822(4) 0.062(2) Uani 0.5 1 d . . P E -5
C512 C 0.4967(10) 0.2586(4) 1.4043(4) 0.076(2) Uani 0.5 1 d . . P E -5
H512 H 0.5254 0.2213 1.4357 0.091 Uiso 0.5 1 calc R U P E -5
C511 C 0.5841(9) 0.3027(5) 1.3821(5) 0.078(2) Uani 0.5 1 d . . P E -5
C510 C 0.5412(9) 0.3581(4) 1.3362(4) 0.071(2) Uani 0.5 1 d . . P E -5
H510 H 0.5992 0.3889 1.3214 0.085 Uiso 0.5 1 calc R U P E -5
C509 C 0.4127(14) 0.3693(7) 1.3112(6) 0.062(3) Uani 0.5 1 d . . P E -5
C507 C 0.1951(8) 0.3311(4) 1.3030(3) 0.0521(18) Uani 0.5 1 d . . P E -5
C508 C 0.3245(9) 0.3228(4) 1.3348(3) 0.054(2) Uani 0.5 1 d . . P E -5
C514 C 0.3716(10) 0.4290(5) 1.2590(5) 0.078(3) Uani 0.5 1 d . . P E -5
H51A H 0.3520 0.4054 1.2203 0.117 Uiso 0.5 1 calc R U P E -5
H51B H 0.4473 0.4517 1.2464 0.117 Uiso 0.5 1 calc R U P E -5
H51C H 0.2893 0.4680 1.2770 0.117 Uiso 0.5 1 calc R U P E -5
C515 C 0.7239(10) 0.2927(5) 1.4076(5) 0.122(4) Uani 0.5 1 d . . P E -5
H51D H 0.7145 0.3306 1.4419 0.183 Uiso 0.5 1 calc R U P E -5
H51E H 0.7923 0.2987 1.3714 0.183 Uiso 0.5 1 calc R U P E -5
H51F H 0.7540 0.2425 1.4258 0.183 Uiso 0.5 1 calc R U P E -5
N9 N 0.0797(6) 0.3950(3) 1.3206(3) 0.0491(14) Uani 0.5 1 d . . P E -5
C501 C 0.0727(19) 0.4497(6) 1.3723(8) 0.050(4) Uani 0.5 1 d . . P E -5
N10 N -0.0622(6) 0.4987(3) 1.3638(3) 0.0488(14) Uani 0.5 1 d . . P E -5
C523 C -0.2753(11) 0.4876(5) 1.4704(5) 0.079(3) Uani 0.5 1 d . . P E -5
H52A H -0.1967 0.4491 1.4838 0.119 Uiso 0.5 1 calc R U P E -5
H52B H -0.3028 0.4704 1.4306 0.119 Uiso 0.5 1 calc R U P E -5
H52C H -0.3526 0.4965 1.5056 0.119 Uiso 0.5 1 calc R U P E -5
C517 C -0.1276(7) 0.5665(4) 1.4054(3) 0.0467(17) Uani 0.5 1 d . . P E -5
C522 C -0.0887(7) 0.6329(4) 1.3924(3) 0.0534(18) Uani 0.5 1 d . . P E -5
C525 C 0.0281(8) 0.6381(4) 1.3387(4) 0.078(2) Uani 0.5 1 d . . P E -5
H52D H 0.1170 0.6104 1.3521 0.117 Uiso 0.5 1 calc R U P E -5
H52E H 0.0265 0.6909 1.3322 0.117 Uiso 0.5 1 calc R U P E -5
H52F H 0.0153 0.6164 1.2975 0.117 Uiso 0.5 1 calc R U P E -5
C521 C -0.1630(15) 0.6968(7) 1.4321(6) 0.058(3) Uani 0.5 1 d . . P E -5
H521 H -0.1397 0.7426 1.4240 0.070 Uiso 0.5 1 calc R U P E -5
C520 C -0.2666(8) 0.6958(5) 1.4817(4) 0.061(2) Uani 0.5 1 d . . P E -5
C518 C -0.2341(8) 0.5615(4) 1.4563(4) 0.0519(18) Uani 0.5 1 d . . P E -5
C519 C -0.3004(7) 0.6278(5) 1.4942(3) 0.064(2) Uani 0.5 1 d . . P E -5
H519 H -0.3698 0.6262 1.5291 0.077 Uiso 0.5 1 calc R U P E -5
C524 C -0.3407(9) 0.7675(5) 1.5241(4) 0.097(3) Uani 0.5 1 d . . P E -5
H52G H -0.3012 0.8086 1.5093 0.145 Uiso 0.5 1 calc R U P E -5
H52H H -0.3285 0.7574 1.5702 0.145 Uiso 0.5 1 calc R U P E -5
H52I H -0.4391 0.7819 1.5194 0.145 Uiso 0.5 1 calc R U P E -5
C516 C 0.2733(9) 0.2183(5) 1.4094(4) 0.090(3) Uani 0.5 1 d . . P E -5
H51G H 0.2686 0.1834 1.3749 0.135 Uiso 0.5 1 calc R U P E -5
H51H H 0.1807 0.2505 1.4239 0.135 Uiso 0.5 1 calc R U P E -5
H51I H 0.3109 0.1897 1.4466 0.135 Uiso 0.5 1 calc R U P E -5
C506 C 0.1820(9) 0.2836(4) 1.2555(4) 0.067(2) Uani 0.5 1 d . . P E -5
H506 H 0.2559 0.2400 1.2443 0.081 Uiso 0.5 1 calc R U P E -5
C505 C 0.0629(10) 0.2957(5) 1.2216(4) 0.076(2) Uani 0.5 1 d . . P E -5
H505 H 0.0577 0.2597 1.1904 0.091 Uiso 0.5 1 calc R U P E -5
C502 C -0.1261(7) 0.4784(4) 1.3128(3) 0.0548(18) Uani 0.5 1 d . . P E -5
H502 H -0.2125 0.5050 1.2999 0.066 Uiso 0.5 1 calc R U P E -5
C503 C -0.0381(7) 0.4119(4) 1.2850(3) 0.0545(18) Uani 0.5 1 d . . P E -5
C504 C -0.0447(8) 0.3604(4) 1.2347(3) 0.066(2) Uani 0.5 1 d . . P E -5
H504 H -0.1215 0.3706 1.2107 0.079 Uiso 0.5 1 calc R U P E -5
Cu6 Cu 0.00497(8) 0.07606(5) 1.17658(4) 0.0487(2) Uani 0.5 1 d . . P F -6
Cl6 Cl 0.1836(4) 0.1039(2) 1.1205(2) 0.0249(9) Uani 0.5 1 d . U P F -6
N11 N -0.2742(6) 0.0627(3) 1.2345(3) 0.0459(14) Uani 0.5 1 d . . P F -6
C607 C -0.3530(8) 0.0955(4) 1.1831(4) 0.052(2) Uani 0.5 1 d . . P F -6
C606 C -0.4899(7) 0.1000(4) 1.1909(4) 0.060(2) Uani 0.5 1 d . . P F -6
H606 H -0.5424 0.1198 1.1564 0.073 Uiso 0.5 1 calc R U P F -6
C605 C -0.5585(8) 0.0758(5) 1.2497(4) 0.072(2) Uani 0.5 1 d . . P F -6
H605 H -0.6543 0.0803 1.2531 0.086 Uiso 0.5 1 calc R U P F -6
C604 C -0.4863(8) 0.0463(5) 1.3007(4) 0.075(2) Uani 0.5 1 d . . P F -6
H604 H -0.5318 0.0308 1.3393 0.089 Uiso 0.5 1 calc R U P F -6
C603 C -0.3404(7) 0.0392(4) 1.2946(4) 0.059(2) Uani 0.5 1 d . . P F -6
C602 C -0.2366(9) 0.0089(5) 1.3324(4) 0.065(2) Uani 0.5 1 d . . P F -6
H602 H -0.2466 -0.0121 1.3745 0.078 Uiso 0.5 1 calc R U P F -6
C601 C -0.1333(7) 0.0499(4) 1.2356(3) 0.0472(17) Uani 0.5 1 d . . P F -6
C608 C -0.2755(7) 0.1214(4) 1.1233(4) 0.0449(19) Uani 0.5 1 d . . P F -6
C613 C -0.2174(7) 0.0710(4) 1.0695(4) 0.0512(17) Uani 0.5 1 d . . P F -6
C612 C -0.1480(8) 0.0974(5) 1.0136(4) 0.056(2) Uani 0.5 1 d . . P F -6
H612 H -0.1105 0.0643 0.9771 0.067 Uiso 0.5 1 calc R U P F -6
C611 C -0.1329(9) 0.1705(5) 1.0106(4) 0.053(2) Uani 0.5 1 d . . P F -6
C610 C -0.1951(7) 0.2196(4) 1.0645(4) 0.0552(18) Uani 0.5 1 d . . P F -6
H610 H -0.1887 0.2698 1.0627 0.066 Uiso 0.5 1 calc R U P F -6
C609 C -0.2658(7) 0.1968(4) 1.1205(3) 0.0520(17) Uani 0.5 1 d . . P F -6
C614 C -0.3283(8) 0.2517(4) 1.1790(4) 0.084(2) Uani 0.5 1 d . . P F -6
H61A H -0.3093 0.3001 1.1693 0.126 Uiso 0.5 1 calc R U P F -6
H61B H -0.2873 0.2310 1.2184 0.126 Uiso 0.5 1 calc R U P F -6
H61C H -0.4281 0.2588 1.1866 0.126 Uiso 0.5 1 calc R U P F -6
C616 C -0.2297(12) -0.0085(6) 1.0719(6) 0.078(3) Uani 0.5 1 d . . P F -6
H61D H -0.1658 -0.0382 1.1006 0.117 Uiso 0.5 1 calc R U P F -6
H61E H -0.2072 -0.0309 1.0276 0.117 Uiso 0.5 1 calc R U P F -6
H61F H -0.3242 -0.0081 1.0892 0.117 Uiso 0.5 1 calc R U P F -6
C617 C 0.028(2) -0.0166(13) 1.3186(13) 0.041(4) Uani 0.5 1 d . . P F -6
C622 C 0.0780(7) 0.0297(4) 1.3558(3) 0.0490(17) Uani 0.5 1 d . . P F -6
C621 C 0.2043(7) -0.0043(4) 1.3802(3) 0.0556(18) Uani 0.5 1 d . . P F -6
H621 H 0.2428 0.0251 1.4057 0.067 Uiso 0.5 1 calc R U P F -6
C620 C 0.2748(7) -0.0810(4) 1.3674(3) 0.0547(18) Uani 0.5 1 d . . P F -6
C619 C 0.2183(8) -0.1235(4) 1.3279(3) 0.0578(19) Uani 0.5 1 d . . P F -6
H619 H 0.2677 -0.1740 1.3167 0.069 Uiso 0.5 1 calc R U P F -6
C618 C 0.0911(9) -0.0928(4) 1.3048(3) 0.0523(19) Uani 0.5 1 d . . P F -6
N12 N -0.1148(7) 0.0149(4) 1.2970(3) 0.0535(17) Uani 0.5 1 d . . P F -6
C625 C 0.0025(8) 0.1133(4) 1.3695(4) 0.080(2) Uani 0.5 1 d . . P F -6
H62A H 0.0132 0.1419 1.3295 0.121 Uiso 0.5 1 calc R U P F -6
H62B H 0.0419 0.1324 1.4045 0.121 Uiso 0.5 1 calc R U P F -6
H62C H -0.0956 0.1188 1.3832 0.121 Uiso 0.5 1 calc R U P F -6
C615 C -0.0478(9) 0.1953(5) 0.9535(4) 0.074(2) Uani 0.5 1 d . . P F -6
H61G H 0.0477 0.1850 0.9627 0.112 Uiso 0.5 1 calc R U P F -6
H61H H -0.0852 0.2492 0.9471 0.112 Uiso 0.5 1 calc R U P F -6
H61I H -0.0508 0.1676 0.9136 0.112 Uiso 0.5 1 calc R U P F -6
C624 C 0.4097(7) -0.1174(5) 1.3959(4) 0.075(2) Uani 0.5 1 d . . P F -6
H62D H 0.4882 -0.1151 1.3638 0.113 Uiso 0.5 1 calc R U P F -6
H62E H 0.4149 -0.1699 1.4060 0.113 Uiso 0.5 1 calc R U P F -6
H62F H 0.4121 -0.0903 1.4362 0.113 Uiso 0.5 1 calc R U P F -6
C623 C 0.0311(19) -0.1414(13) 1.2645(7) 0.091(5) Uani 0.5 1 d . . P F -6
H62G H 0.0929 -0.1924 1.2603 0.136 Uiso 0.5 1 calc R U P F -6
H62H H 0.0210 -0.1201 1.2208 0.136 Uiso 0.5 1 calc R U P F -6
H62I H -0.0593 -0.1429 1.2865 0.136 Uiso 0.5 1 calc R U P F -6

loop_
_atom_site_aniso_label
_atom_site_aniso_U_11
_atom_site_aniso_U_22
_atom_site_aniso_U_33
_atom_site_aniso_U_23
_atom_site_aniso_U_13
_atom_site_aniso_U_12
C316 0.131(14) 0.069(8) 0.072(11) 0.024(6) 0.003(8) -0.003(8)
Cu1 0.0872(17) 0.0859(16) 0.0675(17) 0.0041(13) -0.0102(13) -0.0175(13)
Cl1 0.0761(14) 0.0602(12) 0.0696(13) 0.0175(10) -0.0238(10) -0.0178(10)
N1 0.046(4) 0.046(3) 0.057(4) 0.009(3) -0.010(3) -0.007(3)
C1 0.044(4) 0.060(5) 0.044(4) 0.005(4) -0.009(3) -0.009(3)
N2 0.063(4) 0.053(4) 0.046(4) 0.007(3) -0.005(3) -0.004(3)
C2 0.078(6) 0.063(5) 0.058(5) 0.016(5) -0.009(4) -0.007(4)
C17 0.066(6) 0.061(5) 0.036(4) 0.006(4) -0.011(4) -0.002(4)
C22 0.054(5) 0.087(6) 0.056(5) -0.011(4) -0.021(4) 0.002(4)
C21 0.070(6) 0.099(7) 0.070(6) -0.022(5) -0.030(5) -0.007(5)
C7 0.044(4) 0.053(4) 0.061(5) -0.004(4) -0.009(4) -0.007(3)
C9 0.048(5) 0.064(5) 0.066(6) -0.011(4) -0.004(4) -0.014(4)
C11 0.058(6) 0.076(5) 0.052(5) -0.009(4) 0.010(4) -0.025(4)
C12 0.060(5) 0.059(5) 0.048(5) -0.007(4) -0.007(4) -0.027(4)
C13 0.049(5) 0.062(5) 0.060(5) -0.004(4) -0.016(4) -0.019(4)
C14 0.039(4) 0.060(4) 0.053(5) 0.001(4) -0.005(4) -0.019(4)
C8 0.046(5) 0.056(5) 0.051(5) -0.008(4) -0.003(4) -0.013(4)
C18 0.061(6) 0.066(5) 0.043(5) 0.007(4) -0.006(4) -0.005(5)
C19 0.065(7) 0.078(6) 0.046(6) -0.010(5) 0.010(5) -0.003(5)
C3 0.060(7) 0.055(6) 0.067(6) 0.018(5) -0.014(5) -0.003(4)
C23 0.054(8) 0.096(8) 0.085(8) 0.008(6) -0.003(6) -0.006(6)
C15 0.056(5) 0.092(6) 0.070(5) 0.009(4) 0.000(4) -0.023(4)
C10 0.051(6) 0.119(8) 0.087(6) -0.004(5) 0.000(5) -0.005(5)
C6 0.072(6) 0.054(5) 0.092(6) -0.004(5) -0.023(5) -0.007(4)
C5 0.069(9) 0.041(7) 0.119(14) -0.001(11) -0.025(10) -0.011(6)
C4 0.080(11) 0.048(8) 0.089(11) 0.004(7) -0.026(8) -0.005(6)
C16 0.104(7) 0.087(6) 0.054(5) 0.006(4) -0.011(5) -0.045(5)
C20 0.074(8) 0.095(7) 0.047(5) -0.002(5) -0.024(5) -0.002(6)
C24 0.155(12) 0.091(8) 0.071(7) -0.036(6) -0.038(7) 0.010(7)
C25 0.056(7) 0.115(10) 0.121(11) -0.038(9) -0.016(7) -0.004(7)
Cu2 0.0439(5) 0.0571(5) 0.0472(5) 0.0063(4) -0.0142(4) -0.0162(4)
Cl2 0.0542(13) 0.0727(13) 0.0709(13) 0.0067(10) -0.0287(10) -0.0167(10)
C201 0.038(4) 0.048(4) 0.058(5) 0.013(3) -0.015(3) -0.021(3)
N4 0.050(4) 0.048(3) 0.042(3) 0.008(3) -0.015(3) -0.019(3)
C203 0.049(5) 0.064(5) 0.060(5) 0.017(4) -0.025(4) -0.025(4)
C202 0.064(6) 0.079(5) 0.048(5) 0.014(4) -0.029(4) -0.026(4)
N3 0.048(4) 0.061(4) 0.053(4) 0.015(3) -0.016(3) -0.026(3)
C217 0.041(4) 0.054(4) 0.047(4) 0.012(4) -0.015(3) -0.020(4)
C222 0.055(5) 0.050(4) 0.048(4) 0.007(3) -0.018(4) -0.020(4)
C221 0.035(5) 0.059(5) 0.052(5) -0.001(4) -0.006(4) -0.007(4)
C220 0.092(12) 0.040(8) 0.053(7) -0.012(8) -0.005(8) -0.032(8)
C219 0.077(7) 0.056(5) 0.048(5) -0.004(4) -0.011(5) -0.022(6)
C218 0.053(7) 0.061(7) 0.043(6) 0.011(6) -0.006(6) -0.024(6)
C209 0.055(5) 0.046(4) 0.058(5) 0.006(4) -0.008(4) -0.018(4)
C210 0.054(5) 0.048(4) 0.066(5) 0.017(4) -0.013(4) -0.011(4)
C211 0.049(5) 0.063(5) 0.051(5) 0.014(4) -0.007(4) -0.020(4)
C212 0.051(5) 0.075(6) 0.046(5) -0.011(4) 0.008(4) -0.017(4)
C216 0.073(6) 0.062(5) 0.101(6) -0.022(5) -0.035(5) -0.004(4)
C207 0.048(5) 0.061(5) 0.044(5) 0.006(4) -0.016(4) -0.015(4)
C225 0.075(6) 0.059(5) 0.105(7) -0.003(5) -0.008(5) -0.017(4)
C224 0.059(5) 0.088(6) 0.089(6) 0.010(5) -0.013(5) -0.034(5)
C223 0.093(8) 0.075(7) 0.113(9) -0.023(7) 0.032(7) -0.023(6)
C213 0.045(4) 0.051(4) 0.054(5) -0.004(4) -0.003(4) -0.017(4)
C208 0.064(11) 0.068(10) 0.054(7) -0.001(6) -0.012(8) -0.010(7)
C206 0.054(5) 0.070(5) 0.072(5) 0.011(4) -0.016(4) -0.022(4)
C215 0.081(6) 0.089(6) 0.056(5) 0.009(4) -0.011(4) -0.024(5)
C214 0.086(10) 0.069(9) 0.058(15) -0.010(11) -0.028(11) -0.005(7)
C204 0.059(5) 0.088(6) 0.069(6) 0.019(5) -0.040(5) -0.034(5)
C205 0.055(5) 0.082(6) 0.092(7) 0.006(5) -0.027(5) -0.032(5)
Cu3 0.0583(6) 0.0621(6) 0.0449(5) -0.0023(4) 0.0004(4) -0.0203(4)
Cl3 0.0788(16) 0.127(2) 0.0572(13) -0.0053(13) 0.0156(11) -0.0398(13)
C325 0.085(6) 0.077(6) 0.061(5) -0.011(4) -0.017(4) -0.014(5)
C322 0.047(4) 0.064(5) 0.046(4) -0.006(4) 0.000(3) -0.023(4)
C321 0.051(5) 0.067(5) 0.066(5) -0.016(4) 0.013(4) -0.019(4)
C303 0.060(7) 0.053(6) 0.053(6) -0.006(5) 0.006(5) -0.008(5)
C304 0.083(9) 0.056(6) 0.053(8) -0.008(7) 0.010(6) -0.012(6)
N6 0.051(4) 0.039(3) 0.042(3) -0.001(3) -0.007(3) -0.012(3)
C318 0.048(5) 0.065(5) 0.047(4) -0.004(4) 0.004(4) -0.024(4)
C317 0.047(4) 0.059(4) 0.039(4) -0.006(3) 0.004(3) -0.024(4)
C323 0.076(6) 0.101(6) 0.050(5) 0.006(5) -0.006(4) -0.025(5)
C314 0.090(6) 0.078(6) 0.073(6) 0.020(5) -0.029(5) -0.024(5)
C309 0.072(6) 0.046(4) 0.053(5) -0.008(4) -0.011(4) -0.026(4)
C308 0.064(5) 0.042(4) 0.043(4) -0.002(3) -0.011(4) -0.016(4)
C307 0.071(5) 0.043(4) 0.044(4) 0.001(3) -0.010(4) -0.011(4)
C301 0.053(5) 0.049(4) 0.040(4) -0.006(3) -0.002(3) -0.015(4)
N5 0.051(4) 0.055(4) 0.037(3) -0.010(3) -0.002(3) -0.013(3)
C306 0.084(6) 0.049(4) 0.063(5) -0.013(4) -0.004(5) -0.018(4)
C305 0.087(6) 0.060(5) 0.060(5) -0.017(4) 0.013(5) -0.007(5)
C310 0.073(6) 0.056(5) 0.074(6) -0.007(5) -0.022(5) -0.025(4)
C302 0.037(12) 0.071(8) 0.045(8) -0.019(6) 0.015(9) -0.032(9)
C315 0.098(8) 0.099(8) 0.192(12) -0.010(7) 0.038(8) -0.059(6)
C311 0.092(7) 0.050(5) 0.090(7) -0.016(5) 0.007(6) -0.024(5)
C312 0.107(8) 0.052(5) 0.079(6) 0.000(4) 0.013(6) -0.031(5)
C313 0.086(6) 0.048(5) 0.051(5) 0.002(4) -0.010(4) -0.013(4)
C324 0.125(8) 0.100(7) 0.085(7) -0.050(5) 0.006(6) -0.046(6)
C320 0.070(6) 0.076(6) 0.052(5) -0.024(4) 0.013(4) -0.034(5)
C319 0.065(5) 0.095(6) 0.041(4) -0.018(4) 0.000(4) -0.042(5)
Cu4 0.0581(12) 0.0503(9) 0.0489(8) 0.0070(7) -0.0052(9) -0.0190(8)
Cl4 0.0717(13) 0.0613(12) 0.0718(13) 0.0201(10) -0.0053(10) -0.0192(10)
C401 0.054(5) 0.053(4) 0.043(4) 0.003(3) -0.007(4) -0.024(4)
C402 0.097(6) 0.063(5) 0.051(5) 0.020(4) -0.012(4) -0.034(5)
C403 0.067(5) 0.056(5) 0.077(6) 0.016(5) -0.015(5) -0.028(4)
C404 0.082(10) 0.066(7) 0.112(10) 0.030(6) -0.035(7) -0.029(7)
C405 0.095(8) 0.048(5) 0.124(9) 0.004(6) -0.013(7) -0.025(5)
C406 0.065(6) 0.057(5) 0.105(7) -0.007(5) -0.001(5) -0.020(4)
C407 0.047(5) 0.052(5) 0.067(6) -0.004(4) -0.003(4) -0.018(4)
C408 0.054(8) 0.051(7) 0.039(10) -0.013(7) 0.001(7) -0.016(6)
C409 0.055(5) 0.060(5) 0.063(5) -0.014(4) -0.007(4) -0.017(4)
C410 0.055(5) 0.073(5) 0.059(5) -0.013(4) -0.022(4) -0.010(4)
C411 0.056(5) 0.061(5) 0.044(4) -0.011(4) 0.001(4) -0.007(4)
C415 0.080(6) 0.084(6) 0.070(6) 0.004(5) -0.011(5) -0.009(5)
C414 0.083(6) 0.122(8) 0.106(7) 0.002(6) -0.043(5) -0.058(6)
C413 0.047(5) 0.066(5) 0.046(5) -0.002(4) -0.006(4) -0.014(4)
C412 0.043(4) 0.067(5) 0.056(5) -0.004(4) 0.001(4) -0.020(4)
C417 0.074(6) 0.061(5) 0.036(4) 0.007(4) -0.005(4) -0.029(4)
C422 0.069(6) 0.073(5) 0.039(4) 0.010(4) -0.009(4) -0.030(5)
C421 0.104(7) 0.076(6) 0.049(5) 0.006(4) -0.017(5) -0.049(5)
C420 0.088(7) 0.084(6) 0.041(5) -0.008(4) 0.014(4) -0.037(5)
C425 0.095(8) 0.095(7) 0.094(8) 0.000(6) -0.015(6) -0.037(6)
N8 0.075(4) 0.055(4) 0.048(4) 0.009(3) -0.005(3) -0.026(3)
N7 0.065(4) 0.050(4) 0.053(4) 0.005(3) -0.006(3) -0.023(3)
C416 0.067(5) 0.096(6) 0.072(6) 0.012(5) -0.021(4) -0.030(5)
C418 0.075(10) 0.075(12) 0.040(9) -0.010(7) 0.005(8) -0.040(8)
C423 0.108(12) 0.127(14) 0.096(8) -0.039(9) 0.006(8) -0.077(10)
C419 0.094(8) 0.089(8) 0.072(7) -0.015(7) 0.025(6) -0.046(8)
C424 0.142(9) 0.106(8) 0.095(8) -0.049(6) 0.029(7) -0.047(7)
Cu5 0.0568(6) 0.0614(6) 0.0459(5) -0.0022(4) -0.0114(4) -0.0118(4)
Cl5 0.082(2) 0.121(3) 0.0643(18) -0.0035(17) -0.0316(15) -0.0286(19)
C513 0.080(6) 0.038(4) 0.065(5) 0.004(4) -0.007(5) -0.012(4)
C512 0.087(7) 0.057(5) 0.077(6) 0.006(4) -0.030(5) 0.000(5)
C511 0.062(6) 0.059(5) 0.108(7) -0.019(5) -0.026(5) 0.003(5)
C510 0.069(6) 0.051(5) 0.081(6) -0.007(5) 0.003(5) -0.003(4)
C509 0.069(10) 0.051(7) 0.057(7) -0.006(6) -0.007(7) 0.000(6)
C507 0.060(5) 0.045(4) 0.043(4) -0.005(4) -0.001(4) -0.003(4)
C508 0.061(6) 0.042(4) 0.048(5) -0.003(4) 0.004(4) -0.003(4)
C514 0.090(8) 0.066(6) 0.077(7) 0.022(6) 0.000(6) -0.026(5)
C515 0.099(8) 0.087(7) 0.175(11) -0.013(7) -0.065(7) 0.005(6)
N9 0.057(4) 0.048(4) 0.043(4) -0.007(3) -0.006(3) -0.015(3)
C501 0.093(12) 0.029(7) 0.032(5) -0.014(6) -0.001(6) -0.027(8)
N10 0.050(4) 0.048(3) 0.044(3) -0.011(3) -0.007(3) -0.006(3)
C523 0.099(8) 0.076(7) 0.068(7) -0.001(5) -0.015(6) -0.031(6)
C517 0.043(4) 0.057(4) 0.036(4) -0.014(3) -0.011(3) -0.003(3)
C522 0.048(5) 0.067(5) 0.044(4) -0.009(4) -0.008(4) -0.014(4)
C525 0.080(6) 0.075(6) 0.074(6) -0.011(4) 0.011(5) -0.022(5)
C521 0.063(7) 0.052(7) 0.062(8) -0.006(6) -0.014(6) -0.017(6)
C520 0.052(5) 0.068(5) 0.056(5) -0.024(4) -0.015(4) 0.004(4)
C518 0.048(5) 0.067(5) 0.040(4) -0.005(4) -0.012(4) -0.011(4)
C519 0.049(5) 0.095(6) 0.042(4) -0.015(4) -0.002(3) -0.010(4)
C524 0.086(7) 0.095(7) 0.089(7) -0.040(5) -0.006(5) 0.007(5)
C516 0.121(8) 0.075(6) 0.081(6) 0.023(5) -0.020(6) -0.039(6)
C506 0.083(6) 0.050(4) 0.055(5) -0.011(4) 0.001(4) 0.000(4)
C505 0.095(8) 0.059(6) 0.075(6) -0.017(5) -0.026(6) -0.016(6)
C502 0.050(5) 0.063(5) 0.051(4) -0.011(4) -0.019(4) -0.008(4)
C503 0.061(5) 0.056(4) 0.049(4) -0.008(4) -0.012(4) -0.018(4)
C504 0.086(6) 0.063(5) 0.052(5) -0.011(4) -0.021(4) -0.019(5)
Cu6 0.0402(5) 0.0583(5) 0.0481(5) 0.0052(4) -0.0016(4) -0.0162(4)
Cl6 0.0186(14) 0.0281(14) 0.0330(18) 0.0099(13) -0.0001(13) -0.0168(12)
N11 0.037(4) 0.051(3) 0.048(4) 0.005(3) -0.004(3) -0.010(3)
C607 0.037(5) 0.052(4) 0.064(5) -0.004(4) -0.003(4) -0.007(4)
C606 0.034(5) 0.069(5) 0.076(6) 0.011(4) -0.016(4) -0.007(4)
C605 0.032(5) 0.090(6) 0.091(7) 0.013(5) -0.002(5) -0.015(4)
C604 0.045(5) 0.093(6) 0.079(6) 0.015(5) 0.013(5) -0.018(4)
C603 0.035(5) 0.077(5) 0.058(5) 0.021(4) 0.001(4) -0.010(4)
C602 0.060(6) 0.082(6) 0.049(5) 0.017(4) 0.011(5) -0.021(5)
C601 0.038(5) 0.051(4) 0.049(5) 0.001(3) 0.001(3) -0.010(3)
C608 0.038(5) 0.049(5) 0.048(5) 0.005(4) -0.007(4) -0.011(4)
C613 0.050(5) 0.055(4) 0.052(5) -0.007(4) -0.006(4) -0.021(4)
C612 0.053(5) 0.072(6) 0.045(5) -0.005(4) -0.005(4) -0.023(4)
C611 0.051(5) 0.068(6) 0.047(5) 0.010(5) -0.018(4) -0.019(5)
C610 0.053(5) 0.052(4) 0.061(5) 0.009(4) -0.013(4) -0.013(4)
C609 0.042(4) 0.062(5) 0.050(5) -0.001(4) -0.011(3) -0.008(4)
C614 0.108(7) 0.066(5) 0.074(6) -0.012(4) 0.004(5) -0.022(5)
C616 0.073(8) 0.068(6) 0.090(9) -0.009(6) 0.013(7) -0.024(6)
C617 0.028(9) 0.050(7) 0.045(7) 0.009(6) -0.005(6) -0.011(6)
C622 0.040(4) 0.050(4) 0.053(4) 0.009(4) 0.001(4) -0.008(4)
C621 0.046(5) 0.066(5) 0.058(5) 0.005(4) -0.004(4) -0.021(4)
C620 0.041(4) 0.069(5) 0.050(4) 0.018(4) -0.006(3) -0.007(4)
C619 0.060(5) 0.054(4) 0.054(5) -0.002(4) -0.009(4) -0.006(4)
C618 0.051(5) 0.060(5) 0.045(4) -0.004(4) -0.004(4) -0.015(4)
N12 0.035(4) 0.063(4) 0.062(5) 0.006(3) 0.000(4) -0.015(3)
C625 0.077(6) 0.061(5) 0.099(7) -0.001(5) -0.013(5) -0.012(4)
C615 0.067(6) 0.097(7) 0.064(6) 0.007(5) -0.019(5) -0.025(5)
C624 0.051(5) 0.083(6) 0.092(7) 0.015(5) -0.025(5) -0.013(4)
C623 0.088(13) 0.096(10) 0.095(14) -0.009(14) -0.036(11) -0.027(10)

loop_
_atom_type_symbol
_atom_type_description
_atom_type_scat_dispersion_real
_atom_type_scat_dispersion_imag
_atom_type_scat_source
C C 0.0033 0.0016 'International Tables Vol C Tables 4.2.6.8 and 6.1.1.4'
H H 0.0000 0.0000 'International Tables Vol C Tables 4.2.6.8 and 6.1.1.4'
N N 0.0061 0.0033 'International Tables Vol C Tables 4.2.6.8 and 6.1.1.4'
Cu Cu 0.3201 1.2651 'International Tables Vol C Tables 4.2.6.8 and 6.1.1.4'
Cl Cl 0.1484 0.1585 'International Tables Vol C Tables 4.2.6.8 and 6.1.1.4'

loop_
_geom_angle_atom_site_label_1
_geom_angle_atom_site_label_2
_geom_angle_atom_site_label_3
_geom_angle
C1 Cu1 Cl1 172.9(3)
C1 N1 C7 126.3(6)
C1 N1 C3 110.6(7)
C7 N1 C3 123.1(6)
N2 C1 N1 102.6(5)
N2 C1 Cu1 126.1(5)
N1 C1 Cu1 131.3(5)
C1 N2 C2 113.1(6)
C1 N2 C17 123.1(6)
C2 N2 C17 123.9(6)
C3 C2 N2 107.4(7)
C22 C17 C18 122.4(7)
C22 C17 N2 119.3(7)
C18 C17 N2 118.3(7)
C17 C22 C21 118.0(7)
C17 C22 C25 121.8(8)
C21 C22 C25 120.2(9)
C20 C21 C22 121.9(8)
C6 C7 N1 116.6(7)
C6 C7 C8 125.9(7)
N1 C7 C8 117.4(6)
C11 C9 C8 119.0(7)
C11 C9 C10 120.9(7)
C8 C9 C10 120.0(8)
C12 C11 C9 122.6(7)
C13 C12 C11 117.5(7)
C13 C12 C16 121.0(7)
C11 C12 C16 121.4(7)
C12 C13 C14 123.1(7)
C13 C14 C8 118.6(6)
C13 C14 C15 120.7(6)
C8 C14 C15 120.7(6)
C14 C8 C9 119.1(7)
C14 C8 C7 118.9(6)
C9 C8 C7 121.9(7)
C19 C18 C17 116.1(8)
C19 C18 C23 122.7(8)
C17 C18 C23 121.1(8)
C18 C19 C20 123.5(9)
C2 C3 C4 137.6(10)
C2 C3 N1 106.3(7)
C4 C3 N1 116.1(10)
C7 C6 C5 123.2(9)
C4 C5 C6 119.2(16)
C5 C4 C3 121.8(15)
C21 C20 C19 118.1(10)
C21 C20 C24 120.0(9)
C19 C20 C24 121.9(9)
C201 Cu2 Cl2 173.3(2)
N4 C201 N3 102.5(5)
N4 C201 Cu2 131.6(5)
N3 C201 Cu2 125.6(5)
C201 N4 C207 127.1(5)
C201 N4 C203 112.0(5)
C207 N4 C203 120.8(6)
C202 C203 C204 136.3(7)
C202 C203 N4 105.0(6)
C204 C203 N4 118.7(6)
C203 C202 N3 108.3(6)
C201 N3 C202 112.2(6)
C201 N3 C217 123.4(5)
C202 N3 C217 124.1(6)
C222 C217 C218 121.8(7)
C222 C217 N3 120.3(6)
C218 C217 N3 117.8(7)
C221 C222 C217 118.4(6)
C221 C222 C225 121.8(7)
C217 C222 C225 119.8(6)
C222 C221 C220 124.1(9)
C219 C220 C221 113.8(13)
C219 C220 C224 123.7(10)
C221 C220 C224 121.9(10)
C218 C219 C220 125.2(10)
C219 C218 C217 116.6(9)
C219 C218 C223 121.4(10)
C217 C218 C223 121.9(9)
C208 C209 C210 118.8(10)
C208 C209 C214 121.4(14)
C210 C209 C214 119.7(11)
C211 C210 C209 121.7(7)
C210 C211 C212 118.5(7)
C210 C211 C215 120.3(7)
C212 C211 C215 121.2(7)
C211 C212 C213 122.1(7)
C206 C207 N4 118.7(6)
C206 C207 C208 123.7(9)
N4 C207 C208 117.6(9)
C212 C213 C208 116.5(8)
C212 C213 C216 120.9(6)
C208 C213 C216 122.5(9)
C209 C208 C213 122.3(14)
C209 C208 C207 120.7(13)
C213 C208 C207 116.9(10)
C207 C206 C205 121.8(7)
C205 C204 C203 119.9(7)
C204 C205 C206 120.0(7)
C301 Cu3 Cl3 175.1(2)
C317 C322 C321 117.5(6)
C317 C322 C325 121.5(6)
C321 C322 C325 121.0(7)
C320 C321 C322 122.3(7)
C302 C303 N6 104.8(12)
C302 C303 C304 136.2(14)
N6 C303 C304 119.0(11)
C305 C304 C303 118.6(13)
C301 N6 C307 126.7(6)
C301 N6 C303 111.8(6)
C307 N6 C303 121.6(6)
C319 C318 C317 117.8(7)
C319 C318 C323 121.2(7)
C317 C318 C323 121.0(6)
C322 C317 C318 121.6(6)
C322 C317 N5 120.5(6)
C318 C317 N5 117.9(6)
C310 C309 C308 118.3(7)
C310 C309 C314 119.8(7)
C308 C309 C314 121.9(7)
C313 C308 C309 120.2(7)
C313 C308 C307 121.4(7)
C309 C308 C307 118.1(6)
C306 C307 N6 116.6(7)
C306 C307 C308 124.2(6)
N6 C307 C308 118.9(6)
N5 C301 N6 102.2(5)
N5 C301 Cu3 127.6(5)
N6 C301 Cu3 130.1(5)
C302 N5 C301 113.0(10)
C302 N5 C317 122.1(10)
C301 N5 C317 124.8(5)
C307 C306 C305 123.2(7)
C304 C305 C306 120.8(9)
C311 C310 C309 123.4(8)
C303 C302 N5 108.0(14)
C310 C311 C312 118.2(8)
C310 C311 C315 122.6(9)
C312 C311 C315 119.2(9)
C311 C312 C313 121.3(8)
C308 C313 C312 118.7(8)
C308 C313 C316 119.5(9)
C312 C313 C316 121.8(9)
C321 C320 C319 118.5(7)
C321 C320 C324 120.5(8)
C319 C320 C324 120.9(8)
C320 C319 C318 122.3(7)
C401 Cu4 Cl4 174.3(2)
N8 C401 N7 103.4(5)
N8 C401 Cu4 126.6(5)
N7 C401 Cu4 129.9(5)
C403 C402 N8 107.5(7)
C402 C403 N7 105.9(7)
C402 C403 C404 136.0(9)
N7 C403 C404 118.1(9)
C405 C404 C403 119.0(10)
C404 C405 C406 121.7(9)
C407 C406 C405 122.1(8)
C406 C407 N7 117.1(8)
C406 C407 C408 124.8(11)
N7 C407 C408 117.9(10)
C409 C408 C413 122.3(18)
C409 C408 C407 120.8(16)
C413 C408 C407 117.0(13)
C408 C409 C410 117.7(12)
C408 C409 C414 121.8(12)
C410 C409 C414 120.5(7)
C411 C410 C409 122.5(7)
C410 C411 C412 118.2(7)
C410 C411 C415 121.6(7)
C412 C411 C415 120.2(7)
C412 C413 C408 117.7(10)
C412 C413 C416 119.9(7)
C408 C413 C416 122.3(10)
C413 C412 C411 121.6(7)
C418 C417 C422 123.0(9)
C418 C417 N8 119.3(9)
C422 C417 N8 117.8(7)
C421 C422 C417 116.1(7)
C421 C422 C425 121.3(7)
C417 C422 C425 122.6(8)
C420 C421 C422 123.2(7)
C419 C420 C421 117.6(8)
C419 C420 C424 120.8(10)
C421 C420 C424 121.6(8)
C401 N8 C402 112.6(6)
C401 N8 C417 122.9(6)
C402 N8 C417 124.5(6)
C401 N7 C407 127.5(6)
C401 N7 C403 110.6(6)
C407 N7 C403 121.9(7)
C417 C418 C419 117.6(13)
C417 C418 C423 120.5(13)
C419 C418 C423 121.8(15)
C420 C419 C418 122.5(13)
C501 Cu5 Cl5 175.2(4)
C512 C513 C508 119.1(8)
C512 C513 C516 120.7(7)
C508 C513 C516 120.2(8)
C511 C512 C513 122.7(8)
C512 C511 C510 118.6(8)
C512 C511 C515 121.7(9)
C510 C511 C515 119.7(9)
C511 C510 C509 121.7(9)
C510 C509 C508 118.7(10)
C510 C509 C514 120.0(10)
C508 C509 C514 121.3(11)
C506 C507 N9 116.8(7)
C506 C507 C508 124.4(7)
N9 C507 C508 118.7(6)
C513 C508 C509 119.4(9)
C513 C508 C507 122.9(8)
C509 C508 C507 117.5(8)
C507 N9 C503 121.1(6)
C507 N9 C501 124.4(9)
C503 N9 C501 114.4(8)
N10 C501 N9 97.2(11)
N10 C501 Cu5 130.0(8)
N9 C501 Cu5 132.7(10)
C502 N10 C501 116.0(7)
C502 N10 C517 121.9(6)
C501 N10 C517 122.1(8)
C522 C517 C518 122.8(6)
C522 C517 N10 120.1(6)
C518 C517 N10 117.0(6)
C517 C522 C521 116.3(8)
C517 C522 C525 123.0(6)
C521 C522 C525 120.6(8)
C520 C521 C522 123.7(9)
C521 C520 C519 118.2(8)
C521 C520 C524 120.6(9)
C519 C520 C524 121.1(8)
C519 C518 C517 116.6(7)
C519 C518 C523 121.1(9)
C517 C518 C523 122.3(7)
C520 C519 C518 122.2(7)
C507 C506 C505 123.8(7)
C504 C505 C506 119.7(7)
C503 C502 N10 106.5(6)
C502 C503 C504 134.9(7)
C502 C503 N9 105.9(6)
C504 C503 N9 119.2(6)
C505 C504 C503 119.1(7)
C601 Cu6 Cl6 171.4(2)
C601 N11 C607 127.5(6)
C601 N11 C603 111.7(6)
C607 N11 C603 120.7(6)
C606 C607 N11 118.0(7)
C606 C607 C608 125.2(7)
N11 C607 C608 116.8(6)
C607 C606 C605 122.6(7)
C604 C605 C606 120.7(7)
C605 C604 C603 119.1(7)
C602 C603 C604 135.0(7)
C602 C603 N11 106.0(6)
C604 C603 N11 118.9(6)
C603 C602 N12 107.0(7)
N11 C601 N12 101.9(6)
N11 C601 Cu6 131.9(5)
N12 C601 Cu6 126.1(5)
C613 C608 C609 120.4(7)
C613 C608 C607 119.5(6)
C609 C608 C607 120.0(6)
C608 C613 C612 118.2(7)
C608 C613 C616 120.5(7)
C612 C613 C616 121.3(7)
C611 C612 C613 122.5(8)
C612 C611 C610 117.6(8)
C612 C611 C615 121.7(9)
C610 C611 C615 120.7(9)
C609 C610 C611 122.3(7)
C610 C609 C608 119.0(6)
C610 C609 C614 120.5(7)
C608 C609 C614 120.5(7)
C622 C617 C618 125.0(15)
C622 C617 N12 118.1(18)
C618 C617 N12 116.5(15)
C617 C622 C621 116.1(11)
C617 C622 C625 122.5(11)
C621 C622 C625 121.4(7)
C622 C621 C620 121.7(7)
C619 C620 C621 118.6(6)
C619 C620 C624 120.5(7)
C621 C620 C624 120.9(7)
C618 C619 C620 121.5(7)
C617 C618 C619 117.0(10)
C617 C618 C623 123.1(14)
C619 C618 C623 119.9(11)
C602 N12 C601 113.4(7)
C602 N12 C617 124.6(11)
C601 N12 C617 121.9(11)

loop_
_geom_bond_atom_site_label_1
_geom_bond_atom_site_label_2
_geom_bond_distance
C316 C313 1.538(15)
Cu1 C1 1.840(7)
Cu1 Cl1 2.137(4)
N1 C1 1.375(8)
N1 C7 1.395(8)
N1 C3 1.432(11)
C1 N2 1.360(7)
N2 C2 1.381(8)
N2 C17 1.447(8)
C2 C3 1.319(12)
C17 C22 1.377(9)
C17 C18 1.397(9)
C22 C21 1.380(10)
C22 C25 1.516(12)
C21 C20 1.362(11)
C7 C6 1.345(9)
C7 C8 1.471(10)
C9 C11 1.385(10)
C9 C8 1.405(10)
C9 C10 1.528(10)
C11 C12 1.373(9)
C12 C13 1.369(9)
C12 C16 1.509(9)
C13 C14 1.388(9)
C14 C8 1.405(9)
C14 C15 1.495(8)
C18 C19 1.371(12)
C18 C23 1.507(11)
C19 C20 1.373(14)
C3 C4 1.410(16)
C6 C5 1.425(19)
C5 C4 1.342(18)
C20 C24 1.507(12)
Cu2 C201 1.868(6)
Cu2 Cl2 2.1099(19)
C201 N4 1.370(7)
C201 N3 1.373(7)
N4 C207 1.383(8)
N4 C203 1.425(8)
C203 C202 1.336(9)
C203 C204 1.399(9)
C202 N3 1.380(8)
N3 C217 1.428(7)
C217 C222 1.392(9)
C217 C218 1.410(13)
C222 C221 1.383(9)
C222 C225 1.525(9)
C221 C220 1.417(13)
C220 C219 1.412(17)
C220 C224 1.458(19)
C219 C218 1.394(13)
C218 C223 1.484(14)
C209 C208 1.352(15)
C209 C210 1.389(9)
C209 C214 1.50(2)
C210 C211 1.373(9)
C211 C212 1.374(10)
C211 C215 1.514(9)
C212 C213 1.402(9)
C216 C213 1.503(9)
C207 C206 1.336(8)
C207 C208 1.526(18)
C213 C208 1.405(19)
C206 C205 1.428(10)
C204 C205 1.344(9)
Cu3 C301 1.861(7)
Cu3 Cl3 2.097(2)
C325 C322 1.500(9)
C322 C317 1.386(9)
C322 C321 1.395(9)
C321 C320 1.364(10)
C303 C302 1.35(3)
C303 N6 1.414(10)
C303 C304 1.429(19)
C304 C305 1.34(2)
N6 C301 1.372(7)
N6 C307 1.401(8)
C318 C319 1.381(9)
C318 C317 1.396(9)
C318 C323 1.511(9)
C317 N5 1.442(7)
C314 C309 1.511(9)
C309 C310 1.381(10)
C309 C308 1.400(9)
C308 C313 1.390(9)
C308 C307 1.471(9)
C307 C306 1.357(9)
C301 N5 1.363(8)
N5 C302 1.36(3)
C306 C305 1.410(10)
C310 C311 1.353(11)
C315 C311 1.515(11)
C311 C312 1.384(11)
C312 C313 1.406(10)
C324 C320 1.507(9)
C320 C319 1.372(10)
Cu4 C401 1.878(7)
Cu4 Cl4 2.108(3)
C401 N8 1.354(8)
C401 N7 1.372(8)
C402 C403 1.337(10)
C402 N8 1.371(8)
C403 N7 1.419(9)
C403 C404 1.435(14)
C404 C405 1.321(15)
C405 C406 1.423(12)
C406 C407 1.353(10)
C407 N7 1.398(9)
C407 C408 1.52(2)
C408 C409 1.36(2)
C408 C413 1.39(3)
C409 C410 1.379(10)
C409 C414 1.525(9)
C410 C411 1.361(9)
C411 C412 1.384(9)
C411 C415 1.524(9)
C413 C412 1.368(9)
C413 C416 1.515(9)
C417 C418 1.37(2)
C417 C422 1.394(9)
C417 N8 1.443(9)
C422 C421 1.390(10)
C422 C425 1.489(10)
C421 C420 1.379(10)
C420 C419 1.367(12)
C420 C424 1.509(10)
C418 C419 1.389(17)
C418 C423 1.510(18)
Cu5 C501 1.787(19)
Cu5 Cl5 2.100(3)
C513 C512 1.379(10)
C513 C508 1.393(10)
C513 C516 1.516(10)
C512 C511 1.368(10)
C511 C510 1.370(11)
C511 C515 1.509(10)
C510 C509 1.397(14)
C509 C508 1.415(14)
C509 C514 1.507(14)
C507 C506 1.339(9)
C507 N9 1.406(8)
C507 C508 1.481(10)
N9 C503 1.410(8)
N9 C501 1.431(15)
C501 N10 1.423(17)
N10 C502 1.376(7)
N10 C517 1.449(7)
C523 C518 1.520(12)
C517 C522 1.374(9)
C517 C518 1.401(10)
C522 C521 1.394(15)
C522 C525 1.509(9)
C521 C520 1.347(16)
C520 C519 1.375(10)
C520 C524 1.523(9)
C518 C519 1.391(9)
C506 C505 1.406(10)
C505 C504 1.359(10)
C502 C503 1.363(9)
C503 C504 1.409(9)
Cu6 C601 1.862(7)
Cu6 Cl6 2.162(4)
N11 C601 1.363(7)
N11 C607 1.402(9)
N11 C603 1.422(8)
C607 C606 1.334(9)
C607 C608 1.489(11)
C606 C605 1.417(9)
C605 C604 1.345(10)
C604 C603 1.414(9)
C603 C602 1.349(10)
C602 N12 1.360(9)
C601 N12 1.391(9)
C608 C613 1.389(9)
C608 C609 1.397(9)
C613 C612 1.394(10)
C613 C616 1.480(12)
C612 C611 1.375(13)
C611 C610 1.385(10)
C611 C615 1.480(12)
C610 C609 1.374(9)
C609 C614 1.511(9)
C617 C622 1.36(2)
C617 C618 1.37(3)
C617 N12 1.49(2)
C622 C621 1.388(9)
C622 C625 1.510(9)
C621 C620 1.388(9)
C620 C619 1.382(9)
C620 C624 1.506(9)
C619 C618 1.373(10)
C618 C623 1.49(2)
